data_4075807
loop_
_publ_author_name
'You, Fei'
'Friedman, Lee A.'
'Bassett, Kimberley C.'
'Lin, Yunqing'
'Sabat, Michal'
'Harman, W. Dean'

_publ_section_title
;
 Rhenium(I) \h2-Coordinated Furan Complexes:&#x00A0; Converting Furan into
 a 1,3-Carbon Dipole
;
_journal_issue 12
_journal_name_full Organometallics
_journal_page_first 2903
_journal_paper_doi 10.1021/om050075h
_journal_volume 24
_journal_year 2005
_chemical_formula_sum 'C25 H32 B N8 O3 Re'
_chemical_formula_weight 689.60
_chemical_name_systematic
; 
 ? 
;
_space_group_IT_number 14
_symmetry_cell_setting monoclinic
_symmetry_space_group_name_Hall '-P 2ybc'
_symmetry_space_group_name_H-M 'P 1 21/c 1'
_atom_sites_solution_hydrogens difmap
_atom_sites_solution_primary direct
_atom_sites_solution_secondary difmap
_audit_creation_method SHELXL-97
_cell_angle_alpha 90.00
_cell_angle_beta 107.3170(10)
_cell_angle_gamma 90.00
_cell_formula_units_Z 4
_cell_length_a 14.9271(7)
_cell_length_b 11.7351(6)
_cell_length_c 16.1451(8)
_cell_measurement_reflns_used 7583
_cell_measurement_temperature 153(2)
_cell_measurement_theta_max 32.500
_cell_measurement_theta_min 2.216
_cell_volume 2700.0(2)
_computing_cell_refinement 'Bruker SMART'
_computing_data_collection 'Bruker SMART'
_computing_data_reduction 'Bruker SHELXTL'
_computing_molecular_graphics 'Bruker SHELXTL'
_computing_publication_material 'Bruker SHELXTL'
_computing_structure_refinement 'SHELXL-97 (Sheldrick, 1997)'
_computing_structure_solution 'SHELXS-97 (Sheldrick, 1990)'
_diffrn_ambient_temperature 153(2)
_diffrn_measured_fraction_theta_full 0.996
_diffrn_measured_fraction_theta_max 0.996
_diffrn_measurement_device_type 'Bruker SMART ORTEP CCD area detector'
_diffrn_measurement_method 'phi and omega scans'
_diffrn_radiation_monochromator graphite
_diffrn_radiation_source 'fine-focus sealed tube'
_diffrn_radiation_type MoK\a
_diffrn_radiation_wavelength 0.71073
_diffrn_reflns_av_R_equivalents 0.0329
_diffrn_reflns_av_sigmaI/netI 0.0333
_diffrn_reflns_limit_h_max 22
_diffrn_reflns_limit_h_min -21
_diffrn_reflns_limit_k_max 17
_diffrn_reflns_limit_k_min -17
_diffrn_reflns_limit_l_max 24
_diffrn_reflns_limit_l_min -24
_diffrn_reflns_number 36645
_diffrn_reflns_theta_full 32.52
_diffrn_reflns_theta_max 32.52
_diffrn_reflns_theta_min 1.43
_exptl_absorpt_coefficient_mu 4.544
_exptl_absorpt_correction_T_max 0.801930
_exptl_absorpt_correction_T_min 0.583881
_exptl_absorpt_correction_type none
_exptl_absorpt_process_details 'Bruker SADABS'
_exptl_crystal_colour yellow
_exptl_crystal_density_diffrn 1.696
_exptl_crystal_density_meas ?
_exptl_crystal_density_method 'not measured'
_exptl_crystal_description needle
_exptl_crystal_F_000 1368
_exptl_crystal_size_max 0.29
_exptl_crystal_size_mid 0.13
_exptl_crystal_size_min 0.12
_refine_diff_density_max 1.744
_refine_diff_density_min -1.458
_refine_diff_density_rms 0.120
_refine_ls_extinction_coef none
_refine_ls_extinction_method none
_refine_ls_goodness_of_fit_ref 0.924
_refine_ls_hydrogen_treatment allref
_refine_ls_matrix_type full
_refine_ls_number_parameters 471
_refine_ls_number_reflns 9742
_refine_ls_number_restraints 0
_refine_ls_restrained_S_all 0.924
_refine_ls_R_factor_all 0.0281
_refine_ls_R_factor_gt 0.0223
_refine_ls_shift/su_max 0.005
_refine_ls_shift/su_mean 0.000
_refine_ls_structure_factor_coef Fsqd
_refine_ls_weighting_details 'calc w=1/[\s^2^(Fo^2^)+(0.0253P)^2^+0.0000P] where P=(Fo^2^+2Fc^2^)/3'
_refine_ls_weighting_scheme calc
_refine_ls_wR_factor_gt 0.0470
_refine_ls_wR_factor_ref 0.0479
_reflns_number_gt 8098
_reflns_number_total 9742
_reflns_threshold_expression >2sigma(I)
_cod_data_source_file om050075hsi20050202_022508.cif
_cod_data_source_block c25h32bn8o3re
_cod_depositor_comments
;
The following automatic conversions were performed:

'_symmetry_cell_setting' value 'Monoclinic' changed to 'monoclinic'
according to /home/saulius/struct/CIF-dictionaries/cif_core.dic
dictionary named 'cif_core.dic' version 2.4.1 from 2010-06-29.

Automatic conversion script
Id: cif_fix_values 1715 2011-07-08 13:25:40Z adriana 

The following automatic conversions were performed:

'_exptl_crystal_density_meas' value 'not measured' was changed to '?'
- the value is perceived as not measured.

Automatic conversion script
Id: cif_fix_values 3008 2015-01-20 13:52:24Z robertas 
;
_cod_original_sg_symbol_H-M P2(1)/c
_cod_database_code 4075807

loop_
_symmetry_equiv_pos_as_xyz
'x, y, z'
'-x, y+1/2, -z+1/2'
'-x, -y, -z'
'x, -y-1/2, z-1/2'

loop_
_atom_site_label
_atom_site_type_symbol
_atom_site_fract_x
_atom_site_fract_y
_atom_site_fract_z
_atom_site_U_iso_or_equiv
_atom_site_adp_type
_atom_site_occupancy
_atom_site_symmetry_multiplicity
_atom_site_calc_flag
Re Re 0.721589(5) 0.518989(6) 0.806271(5) 0.01296(2) Uani 1 1 d
O1 O 0.75046(12) 0.88825(14) 0.74575(12) 0.0331(4) Uani 1 1 d
O2 O 0.91634(13) 0.46041(15) 0.59136(13) 0.0381(5) Uani 1 1 d
O3 O 0.59955(10) 0.60281(13) 0.63242(9) 0.0230(3) Uani 1 1 d
N1 N 0.60337(11) 0.44786(15) 0.84199(11) 0.0180(3) Uani 1 1 d
N2 N 0.60923(12) 0.34284(15) 0.87907(12) 0.0198(3) Uani 1 1 d
N3 N 0.80205(11) 0.43923(15) 0.93325(11) 0.0173(3) Uani 1 1 d
N4 N 0.78121(12) 0.32932(14) 0.94918(11) 0.0186(3) Uani 1 1 d
N5 N 0.71368(12) 0.35177(14) 0.75043(11) 0.0177(3) Uani 1 1 d
N6 N 0.70803(12) 0.25643(15) 0.79740(11) 0.0201(3) Uani 1 1 d
N7 N 0.68476(11) 0.65856(14) 0.87566(10) 0.0159(3) Uani 1 1 d
N8 N 0.60628(12) 0.80691(15) 0.90037(12) 0.0221(4) Uani 1 1 d
C1 C 0.84990(13) 0.52338(17) 0.76539(13) 0.0162(3) Uani 1 1 d
C2 C 0.84911(13) 0.61850(16) 0.82126(13) 0.0158(4) Uani 1 1 d
C3 C 0.85617(14) 0.73016(16) 0.77501(13) 0.0172(4) Uani 1 1 d
C4 C 0.82324(16) 0.69897(18) 0.67869(14) 0.0209(4) Uani 1 1 d
C5 C 0.83862(14) 0.56960(18) 0.67274(13) 0.0189(4) Uani 1 1 d
C6 C 0.91591(15) 0.42266(18) 0.79392(16) 0.0223(4) Uani 1 1 d
C7 C 0.80895(14) 0.83351(17) 0.79883(15) 0.0215(4) Uani 1 1 d
C8 C 0.84190(19) 0.8687(2) 0.89259(18) 0.0304(5) Uani 1 1 d
C9 C 0.92225(16) 0.53779(18) 0.64256(14) 0.0236(4) Uani 1 1 d
C10 C 1.01424(16) 0.6009(2) 0.67561(15) 0.0259(5) Uani 1 1 d
C11 C 1.04310(18) 0.6540(2) 0.60167(17) 0.0292(5) Uani 1 1 d
C12 C 0.53036(16) 0.3219(2) 0.90061(16) 0.0270(5) Uani 1 1 d
C13 C 0.47185(16) 0.4144(2) 0.87782(17) 0.0298(5) Uani 1 1 d
C14 C 0.52004(15) 0.4909(2) 0.84142(15) 0.0238(4) Uani 1 1 d
C15 C 0.84014(15) 0.2942(2) 1.02522(14) 0.0228(4) Uani 1 1 d
C16 C 0.90005(15) 0.3814(2) 1.06081(14) 0.0244(4) Uani 1 1 d
C17 C 0.87378(15) 0.47031(19) 1.00164(13) 0.0204(4) Uani 1 1 d
C18 C 0.69913(16) 0.16376(19) 0.74628(16) 0.0263(5) Uani 1 1 d
C19 C 0.69858(18) 0.1975(2) 0.66520(17) 0.0302(5) Uani 1 1 d
C20 C 0.70750(16) 0.31596(19) 0.67032(15) 0.0249(4) Uani 1 1 d
C21 C 0.63038(14) 0.74579(18) 0.83997(13) 0.0186(4) Uani 1 1 d
C22 C 0.64679(16) 0.7566(2) 0.97919(14) 0.0252(5) Uani 1 1 d
C23 C 0.69506(15) 0.6654(2) 0.96380(14) 0.0223(4) Uani 1 1 d
C24 C 0.5484(2) 0.9093(2) 0.8853(2) 0.0357(6) Uani 1 1 d
C25 C 0.64912(13) 0.57391(16) 0.70171(12) 0.0160(4) Uani 1 1 d
B B 0.69637(17) 0.2679(2) 0.88829(16) 0.0206(5) Uani 1 1 d
H1B H 0.6881(14) 0.1874(19) 0.9183(14) 0.014(6) Uiso 1 1 d
H2 H 0.8866(16) 0.618(2) 0.8787(16) 0.021(6) Uiso 1 1 d
H3 H 0.9246(17) 0.752(2) 0.7931(16) 0.025(6) Uiso 1 1 d
H4A H 0.7578(17) 0.714(2) 0.6553(15) 0.019(6) Uiso 1 1 d
H4B H 0.8538(16) 0.7409(19) 0.6451(15) 0.017(6) Uiso 1 1 d
H5 H 0.7869(19) 0.542(2) 0.6336(18) 0.032(7) Uiso 1 1 d
H6A H 0.9801(18) 0.441(2) 0.7931(16) 0.025(6) Uiso 1 1 d
H6B H 0.8975(17) 0.362(2) 0.7568(16) 0.024(6) Uiso 1 1 d
H6C H 0.9193(17) 0.399(2) 0.8536(17) 0.027(7) Uiso 1 1 d
H8A H 0.912(2) 0.883(2) 0.9122(19) 0.047(9) Uiso 1 1 d
H8B H 0.8337(19) 0.812(2) 0.9282(18) 0.036(8) Uiso 1 1 d
H8C H 0.810(2) 0.928(3) 0.9037(19) 0.049(9) Uiso 1 1 d
H10A H 1.0106(17) 0.656(2) 0.7170(16) 0.026(7) Uiso 1 1 d
H10B H 1.0675(19) 0.546(2) 0.7062(17) 0.031(7) Uiso 1 1 d
H11A H 1.0015(18) 0.712(2) 0.5768(17) 0.032(7) Uiso 1 1 d
H11B H 1.0430(19) 0.593(3) 0.5567(19) 0.042(8) Uiso 1 1 d
H11C H 1.1065(18) 0.689(2) 0.6245(16) 0.028(7) Uiso 1 1 d
H12 H 0.5202(19) 0.253(2) 0.9231(18) 0.039(8) Uiso 1 1 d
H13 H 0.416(2) 0.424(2) 0.8864(18) 0.040(8) Uiso 1 1 d
H14 H 0.5008(17) 0.564(2) 0.8168(16) 0.026(6) Uiso 1 1 d
H15 H 0.8387(18) 0.226(2) 1.0449(17) 0.035(8) Uiso 1 1 d
H16 H 0.9442(17) 0.383(2) 1.1104(16) 0.024(6) Uiso 1 1 d
H17 H 0.8992(17) 0.539(2) 1.0041(16) 0.021(7) Uiso 1 1 d
H18 H 0.6939(17) 0.092(2) 0.7702(16) 0.028(7) Uiso 1 1 d
H19 H 0.6925(18) 0.154(2) 0.6147(17) 0.035(7) Uiso 1 1 d
H20 H 0.7097(18) 0.373(2) 0.6256(17) 0.032(7) Uiso 1 1 d
H21 H 0.6130(17) 0.764(2) 0.7814(17) 0.028(7) Uiso 1 1 d
H22 H 0.6377(17) 0.786(2) 1.0290(17) 0.030(7) Uiso 1 1 d
H23 H 0.7274(15) 0.6112(19) 1.0024(14) 0.010(5) Uiso 1 1 d
H24A H 0.534(3) 0.932(3) 0.932(2) 0.069(11) Uiso 1 1 d
H24B H 0.583(4) 0.971(4) 0.882(4) 0.117(19) Uiso 1 1 d
H24C H 0.504(2) 0.905(3) 0.835(2) 0.056(10) Uiso 1 1 d

loop_
_atom_site_aniso_label
_atom_site_aniso_U_11
_atom_site_aniso_U_22
_atom_site_aniso_U_33
_atom_site_aniso_U_23
_atom_site_aniso_U_13
_atom_site_aniso_U_12
Re 0.01404(3) 0.01129(4) 0.01383(4) 0.00057(3) 0.00459(2) 0.00019(3)
O1 0.0328(9) 0.0207(8) 0.0424(10) 0.0046(7) 0.0061(8) 0.0068(7)
O2 0.0424(10) 0.0358(11) 0.0468(11) -0.0218(8) 0.0296(9) -0.0165(8)
O3 0.0231(7) 0.0250(8) 0.0185(7) 0.0057(6) 0.0027(6) -0.0015(6)
N1 0.0177(8) 0.0175(8) 0.0191(8) 0.0019(6) 0.0057(6) -0.0006(6)
N2 0.0185(8) 0.0176(8) 0.0243(9) 0.0045(7) 0.0082(7) -0.0035(6)
N3 0.0180(8) 0.0142(8) 0.0197(8) 0.0032(6) 0.0055(6) 0.0007(6)
N4 0.0199(8) 0.0152(8) 0.0217(9) 0.0049(6) 0.0079(7) 0.0022(6)
N5 0.0205(8) 0.0135(8) 0.0210(8) -0.0005(6) 0.0089(7) -0.0007(6)
N6 0.0228(9) 0.0126(8) 0.0254(9) 0.0004(6) 0.0077(7) -0.0010(6)
N7 0.0172(7) 0.0168(8) 0.0145(8) -0.0010(6) 0.0058(6) 0.0004(6)
N8 0.0239(9) 0.0201(9) 0.0215(9) -0.0029(7) 0.0055(7) 0.0059(7)
C1 0.0160(8) 0.0139(9) 0.0206(9) 0.0013(7) 0.0083(7) -0.0010(7)
C2 0.0161(8) 0.0142(9) 0.0165(9) 0.0014(7) 0.0039(7) 0.0000(7)
C3 0.0186(9) 0.0134(9) 0.0187(9) 0.0001(7) 0.0045(7) -0.0024(7)
C4 0.0262(10) 0.0167(10) 0.0205(10) 0.0030(7) 0.0081(8) -0.0040(8)
C5 0.0225(10) 0.0171(10) 0.0184(9) -0.0030(7) 0.0083(8) -0.0049(7)
C6 0.0212(10) 0.0157(10) 0.0323(12) 0.0014(8) 0.0115(9) 0.0035(8)
C7 0.0210(10) 0.0127(9) 0.0314(11) -0.0004(8) 0.0086(8) -0.0025(7)
C8 0.0328(13) 0.0219(12) 0.0365(14) -0.0099(10) 0.0102(11) -0.0034(10)
C9 0.0269(10) 0.0231(12) 0.0244(10) -0.0042(8) 0.0132(8) -0.0078(8)
C10 0.0253(11) 0.0291(12) 0.0264(11) -0.0070(9) 0.0126(9) -0.0075(9)
C11 0.0305(12) 0.0288(13) 0.0331(13) -0.0051(10) 0.0167(10) -0.0086(10)
C12 0.0232(11) 0.0301(13) 0.0297(12) 0.0027(9) 0.0113(9) -0.0076(9)
C13 0.0187(10) 0.0366(14) 0.0378(13) 0.0017(10) 0.0140(9) -0.0029(9)
C14 0.0177(9) 0.0259(12) 0.0272(11) 0.0002(9) 0.0060(8) 0.0002(8)
C15 0.0237(10) 0.0232(11) 0.0228(10) 0.0105(8) 0.0093(8) 0.0057(8)
C16 0.0223(10) 0.0307(12) 0.0185(10) 0.0060(8) 0.0034(8) 0.0044(8)
C17 0.0199(9) 0.0209(11) 0.0196(9) 0.0031(8) 0.0044(7) 0.0002(8)
C18 0.0288(11) 0.0137(10) 0.0379(13) -0.0047(9) 0.0120(10) -0.0023(8)
C19 0.0380(13) 0.0211(11) 0.0371(14) -0.0120(10) 0.0198(11) -0.0083(9)
C20 0.0321(12) 0.0203(11) 0.0255(11) -0.0059(8) 0.0135(9) -0.0059(9)
C21 0.0204(9) 0.0185(10) 0.0170(9) -0.0021(7) 0.0060(7) 0.0011(7)
C22 0.0269(11) 0.0316(12) 0.0171(10) -0.0052(8) 0.0063(8) 0.0053(9)
C23 0.0242(10) 0.0256(11) 0.0170(10) 0.0008(8) 0.0057(8) 0.0045(8)
C24 0.0399(15) 0.0299(14) 0.0355(15) -0.0038(11) 0.0084(12) 0.0183(11)
C25 0.0182(9) 0.0111(9) 0.0201(9) -0.0006(7) 0.0080(7) -0.0010(7)
B 0.0214(11) 0.0148(11) 0.0254(12) 0.0046(9) 0.0068(9) -0.0002(8)

loop_
_atom_type_symbol
_atom_type_description
_atom_type_scat_dispersion_real
_atom_type_scat_dispersion_imag
_atom_type_scat_source
C C 0.0033 0.0016 'International Tables Vol C Tables 4.2.6.8 and 6.1.1.4'
H H 0.0000 0.0000 'International Tables Vol C Tables 4.2.6.8 and 6.1.1.4'
B B 0.0013 0.0007 'International Tables Vol C Tables 4.2.6.8 and 6.1.1.4'
N N 0.0061 0.0033 'International Tables Vol C Tables 4.2.6.8 and 6.1.1.4'
O O 0.0106 0.0060 'International Tables Vol C Tables 4.2.6.8 and 6.1.1.4'
Re Re -1.0185 7.2310 'International Tables Vol C Tables 4.2.6.8 and 6.1.1.4'

loop_
_geom_angle_atom_site_label_1
_geom_angle_atom_site_label_2
_geom_angle_atom_site_label_3
_geom_angle
C25 Re N7 92.29(7)
C25 Re N5 89.48(7)
N7 Re N5 157.76(6)
C25 Re N1 94.37(7)
N7 Re N1 78.51(6)
N5 Re N1 79.25(7)
C25 Re C2 99.80(8)
N7 Re C2 83.36(7)
N5 Re C2 118.17(7)
N1 Re C2 157.38(7)
C25 Re C1 92.48(8)
N7 Re C1 121.25(7)
N5 Re C1 80.78(7)
N1 Re C1 158.80(7)
C2 Re C1 38.23(7)
C25 Re N3 175.17(7)
N7 Re N3 89.54(6)
N5 Re N3 87.14(6)
N1 Re N3 81.62(6)
C2 Re N3 84.84(7)
C1 Re N3 90.39(7)
C14 N1 N2 106.39(17)
C14 N1 Re 132.60(15)
N2 N1 Re 120.80(12)
C12 N2 N1 109.43(18)
C12 N2 B 130.47(19)
N1 N2 B 120.08(16)
C17 N3 N4 105.80(16)
C17 N3 Re 135.82(14)
N4 N3 Re 118.29(12)
C15 N4 N3 109.70(17)
C15 N4 B 129.22(18)
N3 N4 B 120.88(16)
C20 N5 N6 106.34(17)
C20 N5 Re 132.27(15)
N6 N5 Re 121.28(13)
C18 N6 N5 109.36(18)
C18 N6 B 129.65(19)
N5 N6 B 120.11(17)
C21 N7 C23 105.50(17)
C21 N7 Re 125.50(13)
C23 N7 Re 127.76(14)
C21 N8 C22 107.75(17)
C21 N8 C24 126.4(2)
C22 N8 C24 125.9(2)
C2 C1 C6 122.64(18)
C2 C1 C5 108.33(16)
C6 C1 C5 116.00(17)
C2 C1 Re 70.12(11)
C6 C1 Re 115.71(14)
C5 C1 Re 116.23(13)
C1 C2 C3 110.17(17)
C1 C2 Re 71.64(11)
C3 C2 Re 126.10(13)
C7 C3 C2 117.36(17)
C7 C3 C4 114.74(17)
C2 C3 C4 104.11(16)
C3 C4 C5 106.86(16)
C9 C5 C4 114.48(17)
C9 C5 C1 111.11(17)
C4 C5 C1 105.03(16)
O1 C7 C8 121.2(2)
O1 C7 C3 122.7(2)
C8 C7 C3 116.09(19)
O2 C9 C10 118.8(2)
O2 C9 C5 120.24(19)
C10 C9 C5 120.98(18)
C9 C10 C11 111.4(2)
N2 C12 C13 108.8(2)
C12 C13 C14 104.9(2)
N1 C14 C13 110.5(2)
N4 C15 C16 108.77(19)
C15 C16 C17 104.93(19)
N3 C17 C16 110.8(2)
N6 C18 C19 109.0(2)
C18 C19 C20 105.0(2)
N5 C20 C19 110.4(2)
N7 C21 N8 110.98(18)
C23 C22 N8 106.38(19)
C22 C23 N7 109.38(19)
O3 C25 Re 175.78(17)
N4 B N6 110.32(17)
N4 B N2 107.84(17)
N6 B N2 106.90(17)

loop_
_geom_bond_atom_site_label_1
_geom_bond_atom_site_label_2
_geom_bond_distance
Re C25 1.8298(19)
Re N7 2.1463(16)
Re N5 2.1480(17)
Re N1 2.1792(17)
Re C2 2.1843(19)
Re C1 2.2045(19)
Re N3 2.2485(16)
O1 C7 1.210(3)
O2 C9 1.213(3)
O3 C25 1.192(2)
N1 C14 1.340(3)
N1 N2 1.362(2)
N2 C12 1.346(3)
N2 B 1.540(3)
N3 C17 1.340(3)
N3 N4 1.369(2)
N4 C15 1.345(3)
N4 B 1.533(3)
N5 C20 1.337(3)
N5 N6 1.368(2)
N6 C18 1.348(3)
N6 B 1.534(3)
N7 C21 1.327(3)
N7 C23 1.387(3)
N8 C21 1.343(3)
N8 C22 1.369(3)
N8 C24 1.457(3)
C1 C2 1.437(3)
C1 C6 1.520(3)
C1 C5 1.552(3)
C2 C3 1.527(3)
C3 C7 1.509(3)
C3 C4 1.529(3)
C4 C5 1.543(3)
C5 C9 1.516(3)
C7 C8 1.504(3)
C9 C10 1.511(3)
C10 C11 1.518(3)
C12 C13 1.373(3)
C13 C14 1.386(3)
C15 C16 1.368(3)
C16 C17 1.390(3)
C18 C19 1.365(4)
C19 C20 1.397(3)
C22 C23 1.354(3)
